data_7010230
loop_
_publ_author_name
'Boldog, Ishtvan'
'Rusanov, Eduard B.'
'Chernega, Alexander N.'
'Sieler, Joachim'
'Domasevitch, Konstantin V.'

_publ_section_title
;
 Coordination polymers of CoII and
 3,3',5,5'-tetramethyl-4,4'-bipyrazolyl: a novel metal--organic
 three-dimensional network with four-coordinated planar vertices
;
_journal_issue 6
_journal_name_full 'Journal of the Chemical Society, Dalton Transactions'
_journal_page_first 893
_journal_paper_doi 10.1039/b007183h
_journal_year 2001
_chemical_formula_sum 'C31 H32 Br2 Co N4 O4'
_chemical_formula_weight 743.36
_chemical_name_systematic
;
 Cobalt(II) Acetate Benzoate 3,3',5,5'-Tetramethyl-4,4'-bipyrazolyl,
 bis(Bromobenzene) clathrate
;
_space_group_IT_number 14
_symmetry_cell_setting monoclinic
_symmetry_space_group_name_Hall '-P 2yn'
_symmetry_space_group_name_H-M 'P 1 21/n 1'
_atom_sites_solution_hydrogens geom
_atom_sites_solution_primary direct
_atom_sites_solution_secondary difmap
_audit_creation_method SHELXL
_cell_angle_alpha 90.00
_cell_angle_beta 97.7330(10)
_cell_angle_gamma 90.00
_cell_formula_units_Z 4
_cell_length_a 14.1437(10)
_cell_length_b 14.4751(11)
_cell_length_c 16.4467(12)
_cell_measurement_temperature 223(2)
_cell_volume 3336.5(4)
_computing_data_reduction SAINT
_computing_structure_refinement 'SHELXL-93 (Sheldrick, 1993)'
_computing_structure_solution 'SHELXS-86 (Sheldrick, 1990)'
_diffrn_ambient_temperature 223(2)
_diffrn_measurement_device 'SMART CCD, Fa. Siemens'
_diffrn_radiation_monochromator graphite
_diffrn_radiation_source 'fine-focus sealed tube'
_diffrn_radiation_type MoK\a
_diffrn_radiation_wavelength 0.71073
_diffrn_reflns_av_R_equivalents 0.0490
_diffrn_reflns_av_sigmaI/netI 0.0643
_diffrn_reflns_limit_h_max 17
_diffrn_reflns_limit_h_min -17
_diffrn_reflns_limit_k_max 17
_diffrn_reflns_limit_k_min -12
_diffrn_reflns_limit_l_max 20
_diffrn_reflns_limit_l_min -20
_diffrn_reflns_number 18668
_diffrn_reflns_theta_max 26.01
_diffrn_reflns_theta_min 1.78
_exptl_absorpt_coefficient_mu 2.949
_exptl_crystal_colour dark-pink
_exptl_crystal_density_diffrn 1.480
_exptl_crystal_description prism
_exptl_crystal_F_000 1500
_exptl_crystal_size_max 0.30
_exptl_crystal_size_mid 0.20
_exptl_crystal_size_min 0.20
_refine_diff_density_max 1.582
_refine_diff_density_min -0.675
_refine_diff_density_rms 0.081
_refine_ls_extinction_method none
_refine_ls_goodness_of_fit_all 1.025
_refine_ls_goodness_of_fit_obs 1.172
_refine_ls_matrix_type full
_refine_ls_number_parameters 376
_refine_ls_number_reflns 5411
_refine_ls_number_restraints 1
_refine_ls_restrained_S_all 1.295
_refine_ls_restrained_S_obs 1.172
_refine_ls_R_factor_all 0.1213
_refine_ls_R_factor_obs 0.0687
_refine_ls_shift/esd_max -0.085
_refine_ls_shift/esd_mean 0.002
_refine_ls_structure_factor_coef Fsqd
_refine_ls_weighting_details 'w=1/[\s^2^(Fo^2^)+(0.1102P)^2^+0.0000P] where P=(Fo^2^+2Fc^2^)/3'
_refine_ls_weighting_scheme calc
_refine_ls_wR_factor_all 0.2386
_refine_ls_wR_factor_obs 0.1732
_reflns_number_observed 3565
_reflns_number_total 6545
_reflns_observed_criterion >2sigma(I)
_cod_data_source_file b007183h.txt
_cod_data_source_block c671
_cod_depositor_comments
;
The following automatic conversions were performed:

'_refine_ls_weighting_scheme' value 'calc
w=1/[\s^2^(Fo^2^)+(0.1102P)^2^+0.0000P] where P=(Fo^2^+2Fc^2^)/3' was
changed to 'calc'. New tag '_refine_ls_weighting_details' was
created. The value of the new tag was set to
'w=1/[\s^2^(Fo^2^)+(0.1102P)^2^+0.0000P] where P=(Fo^2^+2Fc^2^)/3'.

Automatic conversion script
Id: cif_fix_values 3143 2015-03-26 13:38:13Z robertas 
;
_cod_original_sg_symbol_H-M P2(1)/n
_cod_database_code 7010230

loop_
_symmetry_equiv_pos_as_xyz
'x, y, z'
'-x+1/2, y+1/2, -z+1/2'
'-x, -y, -z'
'x-1/2, -y-1/2, z-1/2'

loop_
_atom_site_aniso_label
_atom_site_aniso_U_11
_atom_site_aniso_U_22
_atom_site_aniso_U_33
_atom_site_aniso_U_23
_atom_site_aniso_U_13
_atom_site_aniso_U_12
Co1 0.0314(4) 0.0232(4) 0.0280(4) 0.0008(3) -0.0015(2) -0.0011(3)
O1 0.028(2) 0.048(2) 0.043(2) -0.005(2) 0.0022(15) 0.001(2)
O2 0.038(2) 0.061(3) 0.037(2) -0.003(2) 0.007(2) -0.013(2)
O3 0.042(2) 0.040(2) 0.039(2) -0.007(2) 0.007(2) -0.011(2)
O4 0.026(2) 0.034(2) 0.039(2) 0.0044(15) 0.0034(14) -0.0056(15)
N1 0.027(2) 0.031(2) 0.037(2) -0.011(2) 0.004(2) -0.009(2)
N2 0.031(2) 0.024(2) 0.029(2) -0.003(2) -0.002(2) -0.003(2)
N3 0.029(2) 0.025(2) 0.042(3) 0.000(2) -0.011(2) -0.005(2)
N4 0.033(2) 0.023(2) 0.031(2) 0.006(2) -0.004(2) 0.001(2)
C1 0.037(3) 0.029(3) 0.034(3) -0.005(2) 0.004(2) -0.001(2)
C2 0.029(2) 0.022(2) 0.031(2) -0.004(2) -0.005(2) -0.001(2)
C3 0.029(2) 0.024(2) 0.028(2) -0.003(2) 0.000(2) -0.001(2)
C4 0.041(3) 0.040(3) 0.040(3) -0.011(2) 0.010(2) -0.009(2)
C5 0.050(3) 0.053(4) 0.048(3) -0.018(3) 0.013(3) -0.010(3)
C6 0.029(2) 0.025(3) 0.028(2) 0.000(2) -0.001(2) 0.000(2)
C7 0.028(2) 0.025(3) 0.027(2) 0.000(2) -0.002(2) 0.003(2)
C8 0.038(3) 0.026(3) 0.032(3) 0.003(2) -0.003(2) -0.003(2)
C9 0.049(3) 0.031(3) 0.063(4) 0.012(3) -0.011(3) -0.008(3)
C10 0.037(3) 0.037(3) 0.057(3) 0.011(3) -0.007(2) -0.005(2)
C11 0.027(2) 0.023(3) 0.045(3) -0.007(2) 0.004(2) 0.003(2)
C12 0.027(3) 0.061(4) 0.062(4) -0.006(3) 0.001(2) 0.000(3)
C13 0.027(2) 0.037(3) 0.028(2) 0.001(2) -0.003(2) 0.004(2)
C14 0.030(2) 0.045(3) 0.033(3) 0.003(2) -0.001(2) -0.008(2)
C15 0.062(4) 0.072(5) 0.040(3) -0.009(3) 0.011(3) -0.017(3)
C16 0.091(6) 0.104(7) 0.050(4) -0.029(4) 0.026(4) -0.027(5)
C17 0.085(5) 0.114(7) 0.041(4) 0.001(4) 0.028(4) -0.013(5)
C18 0.067(4) 0.090(6) 0.061(4) 0.014(4) 0.020(4) -0.025(4)
C19 0.061(4) 0.058(4) 0.047(3) 0.007(3) 0.014(3) -0.012(3)
Br1 0.0614(6) 0.1098(8) 0.1805(12) 0.0207(7) 0.0185(6) -0.0113(5)
C30 0.058(4) 0.047(4) 0.081(5) -0.008(3) 0.015(4) -0.008(3)
C31 0.077(5) 0.074(5) 0.053(4) 0.005(3) 0.006(4) -0.009(4)
C32 0.106(8) 0.078(6) 0.078(6) -0.004(4) 0.031(5) 0.003(5)
C33 0.061(5) 0.082(6) 0.160(12) -0.035(7) -0.007(6) -0.003(5)
C34 0.099(7) 0.083(6) 0.074(6) -0.014(5) -0.021(5) 0.020(5)
C35 0.086(6) 0.059(4) 0.050(4) 0.001(3) 0.011(4) 0.008(4)
Br2 0.0525(8) 0.0740(10) 0.0810(10) 0.0040(7) 0.0201(7) -0.0021(7)
C40 0.055(4) 0.101(6) 0.067(5) 0.017(4) 0.021(4) -0.005(4)
C41 0.051(4) 0.088(6) 0.097(6) 0.026(5) 0.022(4) 0.016(4)
C42 0.049(4) 0.104(7) 0.083(5) 0.028(5) 0.012(4) 0.014(4)
Br3 0.0922(14) 0.105(2) 0.153(2) 0.0145(15) -0.0081(14) -0.0251(12)

loop_
_atom_site_label
_atom_site_type_symbol
_atom_site_fract_x
_atom_site_fract_y
_atom_site_fract_z
_atom_site_U_iso_or_equiv
_atom_site_thermal_displace_type
_atom_site_occupancy
_atom_site_calc_flag
_atom_site_refinement_flags
_atom_site_disorder_group
Co1 Co 0.61018(4) 0.15096(4) 0.07115(4) 0.0280(2) Uani 1 d . .
O1 O 0.4739(2) 0.1619(3) 0.0332(2) 0.0400(9) Uani 1 d . .
O2 O 0.4328(3) 0.1574(3) 0.1582(2) 0.0451(9) Uani 1 d . .
O3 O 0.6851(3) 0.1854(3) -0.0173(2) 0.0401(9) Uani 1 d . .
O4 O 0.6085(2) 0.0573(2) -0.0580(2) 0.0332(8) Uani 1 d . .
N1 N 0.5911(3) 0.2603(3) 0.2168(3) 0.0316(10) Uani 1 d . .
H1 H 0.5453(46) 0.2344(42) 0.2155(33) 0.030(16) Uiso 1 d . .
N2 N 0.6455(3) 0.2525(3) 0.1554(2) 0.0288(9) Uani 1 d . .
N3 N 0.5828(4) -0.0390(3) 0.1297(3) 0.0334(10) Uani 1 d . .
H2 H 0.5378(38) -0.0345(31) 0.1062(29) 0.008(12) Uiso 1 d . .
N4 N 0.6437(3) 0.0327(3) 0.1332(2) 0.0295(9) Uani 1 d . .
C1 C 0.6304(4) 0.3178(3) 0.2761(3) 0.0336(11) Uani 1 d . .
C2 C 0.7152(3) 0.3485(3) 0.2525(3) 0.0280(10) Uani 1 d . .
C3 C 0.7208(3) 0.3074(3) 0.1774(3) 0.0275(10) Uani 1 d . .
C4 C 0.7979(4) 0.3189(4) 0.1225(3) 0.0399(12) Uani 1 d . .
H4A H 0.7830(4) 0.2818(4) 0.0741(3) 0.080 Uiso 1 d R .
H4B H 0.8020(4) 0.3826(4) 0.1071(3) 0.080 Uiso 1 d R .
H4C H 0.8579(4) 0.2994(4) 0.1518(3) 0.080 Uiso 1 d R .
C5 C 0.5822(4) 0.3371(5) 0.3507(4) 0.0498(15) Uani 1 d . .
H5A H 0.5234(4) 0.3033(5) 0.3465(4) 0.080 Uiso 1 d R .
H5B H 0.6230(4) 0.3183(5) 0.3992(4) 0.080 Uiso 1 d R .
H5C H 0.5693(4) 0.4020(5) 0.3536(4) 0.080 Uiso 1 d R .
C6 C 0.7250(3) 0.0019(3) 0.1771(3) 0.0278(10) Uani 1 d . .
C7 C 0.7144(3) -0.0894(3) 0.1995(3) 0.0272(10) Uani 1 d . .
C8 C 0.6209(4) -0.1137(3) 0.1682(3) 0.0328(11) Uani 1 d . .
C9 C 0.5675(4) -0.2022(4) 0.1710(4) 0.0494(15) Uani 1 d . .
H9A H 0.5042(4) -0.1946(4) 0.1425(4) 0.080 Uiso 1 d R .
H9B H 0.5995(4) -0.2506(4) 0.1454(4) 0.080 Uiso 1 d R .
H9C H 0.5641(4) -0.2182(4) 0.2272(4) 0.080 Uiso 1 d R .
C10 C 0.8100(4) 0.0641(4) 0.1955(4) 0.0449(13) Uani 1 d . .
H10A H 0.7959(4) 0.1240(4) 0.1718(4) 0.080 Uiso 1 d R .
H10B H 0.8260(4) 0.0701(4) 0.2539(4) 0.080 Uiso 1 d R .
H10C H 0.8629(4) 0.0376(4) 0.1728(4) 0.080 Uiso 1 d R .
C11 C 0.4120(3) 0.1594(3) 0.0826(3) 0.0320(11) Uani 1 d . .
C12 C 0.3091(4) 0.1577(5) 0.0441(4) 0.0505(14) Uani 1 d . .
H12A H 0.2692(4) 0.1563(5) 0.0870(4) 0.080 Uiso 1 d R .
H12B H 0.2948(4) 0.2119(5) 0.0111(4) 0.080 Uiso 1 d R .
H12C H 0.2973(4) 0.1036(5) 0.0105(4) 0.080 Uiso 1 d R .
C13 C 0.6624(3) 0.1223(4) -0.0710(3) 0.0312(11) Uani 1 d . .
C14 C 0.7038(4) 0.1298(4) -0.1498(3) 0.0363(12) Uani 1 d . .
C15 C 0.6933(5) 0.0553(5) -0.2052(4) 0.058(2) Uani 1 d . .
H15A H 0.6570(5) 0.0019(5) -0.1940(4) 0.080 Uiso 1 d R .
C16 C 0.7354(6) 0.0617(7) -0.2766(4) 0.080(2) Uani 1 d . .
H16A H 0.7297(6) 0.0108(7) -0.3143(4) 0.080 Uiso 1 d R .
C17 C 0.7859(6) 0.1375(7) -0.2924(4) 0.078(2) Uani 1 d . .
H17A H 0.8155(6) 0.1400(7) -0.3416(4) 0.080 Uiso 1 d R .
C18 C 0.7939(5) 0.2124(7) -0.2395(5) 0.072(2) Uani 1 d . .
H18A H 0.8269(5) 0.2673(7) -0.2524(5) 0.080 Uiso 1 d R .
C19 C 0.7534(5) 0.2066(5) -0.1680(4) 0.055(2) Uani 1 d . .
H19A H 0.7602(5) 0.2569(5) -0.1296(4) 0.080 Uiso 1 d R .
Br1 Br 0.72835(7) 0.58544(9) 0.06386(9) 0.1170(5) Uani 1 d . .
C30 C 0.8627(5) 0.5958(5) 0.0698(5) 0.061(2) Uani 1 d . .
C31 C 0.8999(6) 0.6222(6) 0.0022(4) 0.068(2) Uani 1 d . .
H31A H 0.8578(6) 0.6366(6) -0.0470(4) 0.080 Uiso 1 d R .
C32 C 0.9975(8) 0.6291(7) 0.0051(6) 0.085(3) Uani 1 d . .
H32A H 1.0238(8) 0.6474(7) -0.0433(6) 0.080 Uiso 1 d R .
C33 C 1.0556(7) 0.6096(7) 0.0770(9) 0.103(4) Uani 1 d . .
H33A H 1.1235(7) 0.6141(7) 0.0785(9) 0.080 Uiso 1 d R .
C34 C 1.0135(8) 0.5844(7) 0.1473(6) 0.088(3) Uani 1 d . .
H34A H 1.0538(8) 0.5712(7) 0.1977(6) 0.080 Uiso 1 d R .
C35 C 0.9194(6) 0.5770(5) 0.1426(4) 0.065(2) Uani 1 d . .
H35A H 0.8904(6) 0.5591(5) 0.1897(4) 0.080 Uiso 1 d R .
Br2 Br 0.05659(10) 0.15961(11) 0.14123(10) 0.0682(4) Uani 0.50 d P .
C40 C 0.0229(5) 0.0667(7) 0.0576(5) 0.073(2) Uani 1 d . .
C41 C -0.0592(6) 0.0769(7) 0.0015(6) 0.077(2) Uani 1 d . .
H41A H -0.0993(6) 0.1303(7) 0.0022(6) 0.080 Uiso 1 d R .
C42 C 0.0804(6) -0.0084(8) 0.0554(6) 0.078(2) Uani 1 d . .
H42A H 0.1366(6) -0.0138(8) 0.0948(6) 0.080 Uiso 1 d R .
Br3 Br 0.4455(2) -0.4355(2) 0.1478(2) 0.1191(8) Uani 0.50 d PD .
C50 C 0.4830(10) -0.4777(9) 0.0481(5) 0.081(2) Uiso 0.50 d PGD .
C51 C 0.4743(9) -0.4214(7) -0.0210(7) 0.081(2) Uiso 0.50 d PG .
C52 C 0.5016(9) -0.4541(8) -0.0938(5) 0.081(2) Uiso 0.50 d PG .
C53 C 0.5376(9) -0.5432(9) -0.0975(5) 0.081(2) Uiso 0.50 d PG .
C54 C 0.5463(9) -0.5994(7) -0.0284(7) 0.081(2) Uiso 0.50 d PG .
C55 C 0.5189(10) -0.5667(8) 0.0444(5) 0.081(2) Uiso 0.50 d PG .

loop_
_atom_type_symbol
_atom_type_description
_atom_type_scat_dispersion_real
_atom_type_scat_dispersion_imag
_atom_type_scat_source
C C 0.0033 0.0016 'International Tables Vol C Tables 4.2.6.8 and 6.1.1.4'
H H 0.0000 0.0000 'International Tables Vol C Tables 4.2.6.8 and 6.1.1.4'
N N 0.0061 0.0033 'International Tables Vol C Tables 4.2.6.8 and 6.1.1.4'
O O 0.0106 0.0060 'International Tables Vol C Tables 4.2.6.8 and 6.1.1.4'
Co Co 0.3494 0.9721 'International Tables Vol C Tables 4.2.6.8 and 6.1.1.4'
Br Br -0.2901 2.4595 'International Tables Vol C Tables 4.2.6.8 and 6.1.1.4'

loop_
_geom_angle_atom_site_label_1
_geom_angle_atom_site_label_2
_geom_angle_atom_site_label_3
_geom_angle
_geom_angle_site_symmetry_1
_geom_angle_site_symmetry_3
_geom_angle_publ_flag
O1 Co1 O3 110.4(2) . . ?
O1 Co1 N4 112.7(2) . . ?
O3 Co1 N4 118.3(2) . . ?
O1 Co1 N2 107.5(2) . . ?
O3 Co1 N2 102.3(2) . . ?
N4 Co1 N2 104.4(2) . . ?
C11 O1 Co1 121.9(3) . . ?
C13 O3 Co1 102.6(3) . . ?
C1 N1 N2 111.8(5) . . ?
C3 N2 N1 105.1(4) . . ?
C3 N2 Co1 136.5(3) . . ?
N1 N2 Co1 117.1(3) . . ?
C8 N3 N4 113.1(5) . . ?
N3 N4 C6 105.2(4) . . ?
N3 N4 Co1 121.9(3) . . ?
C6 N4 Co1 132.6(3) . . ?
N1 C1 C2 106.5(4) . . ?
N1 C1 C5 121.1(5) . . ?
C2 C1 C5 132.4(5) . . ?
C3 C2 C1 105.6(4) . . ?
C3 C2 C7 128.3(4) . 2_655 ?
C1 C2 C7 126.1(4) . 2_655 ?
N2 C3 C2 110.9(4) . . ?
N2 C3 C4 121.0(4) . . ?
C2 C3 C4 128.1(4) . . ?
N4 C6 C7 110.1(4) . . ?
N4 C6 C10 120.8(4) . . ?
C7 C6 C10 129.1(4) . . ?
C6 C7 C8 105.8(4) . . ?
C6 C7 C2 129.0(4) . 2_645 ?
C8 C7 C2 125.2(4) . 2_645 ?
N3 C8 C7 105.8(4) . . ?
N3 C8 C9 122.6(5) . . ?
C7 C8 C9 131.5(5) . . ?
O2 C11 O1 123.3(4) . . ?
O2 C11 C12 120.4(5) . . ?
O1 C11 C12 116.2(5) . . ?
O4 C13 O3 121.6(4) . . ?
O4 C13 C14 121.5(4) . . ?
O3 C13 C14 117.0(4) . . ?
C19 C14 C15 119.6(5) . . ?
C19 C14 C13 121.4(5) . . ?
C15 C14 C13 119.0(5) . . ?
C16 C15 C14 118.4(7) . . ?
C17 C16 C15 120.9(7) . . ?
C16 C17 C18 120.9(6) . . ?
C19 C18 C17 118.7(7) . . ?
C14 C19 C18 121.4(7) . . ?
C31 C30 C35 121.9(7) . . ?
C31 C30 Br1 118.6(6) . . ?
C35 C30 Br1 119.5(6) . . ?
C30 C31 C32 119.5(8) . . ?
C31 C32 C33 119.6(9) . . ?
C32 C33 C34 119.1(9) . . ?
C35 C34 C33 120.1(8) . . ?
C34 C35 C30 119.9(8) . . ?
C42 C40 C41 121.0(8) . . ?
C42 C40 Br2 118.9(7) . . ?
C41 C40 Br2 120.1(7) . . ?
C42 C41 C40 117.6(8) 3 . ?
C40 C42 C41 121.4(8) . 3 ?
C53 Br3 C50 1.6(18) 3_645 . ?
C53 Br3 C52 37.2(9) 3_645 3_645 ?
C50 Br3 C52 36.9(6) . 3_645 ?
C53 Br3 C54 35.5(9) 3_645 3_645 ?
C50 Br3 C54 35.8(6) . 3_645 ?
C52 Br3 C54 72.7(2) 3_645 3_645 ?
C53 C50 C54 78.7(14) 3_645 3_645 ?
C53 C50 C52 77.4(14) 3_645 3_645 ?
C54 C50 C52 156.0(10) 3_645 3_645 ?
C53 C50 C51 120.7(22) 3_645 . ?
C54 C50 C51 42.0(11) 3_645 . ?
C52 C50 C51 161.7(11) 3_645 . ?
C53 C50 C55 119.2(22) 3_645 . ?
C54 C50 C55 161.9(11) 3_645 . ?
C52 C50 C55 41.8(11) 3_645 . ?
C51 C50 C55 120.0 . . ?
C53 C50 C55 134.3(22) 3_645 3_645 ?
C54 C50 C55 55.6(9) 3_645 3_645 ?
C52 C50 C55 148.0(12) 3_645 3_645 ?
C51 C50 C55 13.7(6) . 3_645 ?
C55 C50 C55 106.3(6) . 3_645 ?
C53 C50 C51 132.2(22) 3_645 3_645 ?
C54 C50 C51 148.8(11) 3_645 3_645 ?
C52 C50 C51 54.8(9) 3_645 3_645 ?
C51 C50 C51 106.9(6) . 3_645 ?
C55 C50 C51 13.1(6) . 3_645 ?
C55 C50 C51 93.3(5) 3_645 3_645 ?
C53 C50 C50 176.8(32) 3_645 3_645 ?
C54 C50 C50 102.4(14) 3_645 3_645 ?
C52 C50 C50 101.3(15) 3_645 3_645 ?
C51 C50 C50 60.4(6) . 3_645 ?
C55 C50 C50 59.6(6) . 3_645 ?
C55 C50 C50 46.7(6) 3_645 3_645 ?
C51 C50 C50 46.5(6) 3_645 3_645 ?
C53 C50 Br3 1.6(18) 3_645 . ?
C54 C50 Br3 79.0(6) 3_645 . ?
C52 C50 Br3 77.2(6) 3_645 . ?
C51 C50 Br3 121.0(7) . . ?
C55 C50 Br3 119.0(7) . . ?
C55 C50 Br3 134.7(9) 3_645 . ?
C51 C50 Br3 132.0(8) 3_645 . ?
C50 C50 Br3 178.0(14) 3_645 . ?
C55 C51 C54 173.4(51) 3_645 3_645 ?
C55 C51 C52 4.5(31) 3_645 . ?
C54 C51 C52 177.9(22) 3_645 . ?
C55 C51 C50 118.3(24) 3_645 . ?
C54 C51 C50 59.3(17) 3_645 . ?
C52 C51 C50 120.0 . . ?
C55 C51 C50 45.4(20) 3_645 3_645 ?
C54 C51 C50 132.2(21) 3_645 3_645 ?
C52 C51 C50 46.9(5) . 3_645 ?
C50 C51 C50 73.1(5) . 3_645 ?
C55 C52 C50 77.4(10) 3_645 3_645 ?
C55 C52 C53 119.2(11) 3_645 . ?
C50 C52 C53 41.8(5) 3_645 . ?
C55 C52 C51 2.1(14) 3_645 . ?
C50 C52 C51 78.2(5) 3_645 . ?
C53 C52 C51 120.0 . . ?
C55 C52 Br3 143.3(13) 3_645 3_645 ?
C50 C52 Br3 65.9(7) 3_645 3_645 ?
C53 C52 Br3 24.2(4) . 3_645 ?
C51 C52 Br3 144.2(4) . 3_645 ?
C50 C53 Br3 176.8(17) 3_645 3_645 ?
C50 C53 C52 60.8(12) 3_645 . ?
Br3 C53 C52 118.7(11) 3_645 . ?
C50 C53 C54 59.3(12) 3_645 . ?
Br3 C53 C54 121.3(11) 3_645 . ?
C52 C53 C54 120.0 . . ?
C50 C53 C55 36.7(7) 3_645 3_645 ?
Br3 C53 C55 142.7(12) 3_645 3_645 ?
C52 C53 C55 24.1(6) . 3_645 ?
C54 C53 C55 95.9(6) . 3_645 ?
C51 C54 C50 78.7(11) 3_645 3_645 ?
C51 C54 C53 120.7(11) 3_645 . ?
C50 C54 C53 42.0(5) 3_645 . ?
C51 C54 C55 2.1(15) 3_645 . ?
C50 C54 C55 78.0(5) 3_645 . ?
C53 C54 C55 120.0 . . ?
C51 C54 Br3 143.8(13) 3_645 3_645 ?
C50 C54 Br3 65.2(6) 3_645 3_645 ?
C53 C54 Br3 23.2(4) . 3_645 ?
C55 C54 Br3 143.2(4) . 3_645 ?
C51 C55 C52 173.4(51) 3_645 3_645 ?
C51 C55 C54 4.5(31) 3_645 . ?
C52 C55 C54 177.9(23) 3_645 . ?
C51 C55 C50 121.5(24) 3_645 . ?
C52 C55 C50 60.8(17) 3_645 . ?
C54 C55 C50 120.0 . . ?
C51 C55 C50 48.0(19) 3_645 3_645 ?
C52 C55 C50 134.3(22) 3_645 3_645 ?
C54 C55 C50 46.4(6) . 3_645 ?
C50 C55 C50 73.7(6) . 3_645 ?
C51 C55 C53 145.3(30) 3_645 3_645 ?
C52 C55 C53 36.7(10) 3_645 3_645 ?
C54 C55 C53 144.0(8) . 3_645 ?
C50 C55 C53 24.1(8) . 3_645 ?
C50 C55 C53 97.7(12) 3_645 3_645 ?

loop_
_geom_bond_atom_site_label_1
_geom_bond_atom_site_label_2
_geom_bond_distance
_geom_bond_site_symmetry_2
_geom_bond_publ_flag
Co1 O1 1.951(3) . ?
Co1 O3 1.976(4) . ?
Co1 N4 2.016(4) . ?
Co1 N2 2.036(4) . ?
O1 C11 1.272(6) . ?
O2 C11 1.240(6) . ?
O3 C13 1.280(6) . ?
O4 C13 1.247(6) . ?
N1 C1 1.345(7) . ?
N1 N2 1.353(6) . ?
N2 C3 1.340(6) . ?
N3 C8 1.330(7) . ?
N3 N4 1.345(6) . ?
N4 C6 1.349(6) . ?
C1 C2 1.382(7) . ?
C1 C5 1.507(8) . ?
C2 C3 1.382(7) . ?
C2 C7 1.488(6) 2_655 ?
C3 C4 1.516(7) . ?
C6 C7 1.386(7) . ?
C6 C10 1.500(7) . ?
C7 C8 1.398(7) . ?
C7 C2 1.488(6) 2_645 ?
C8 C9 1.491(8) . ?
C11 C12 1.507(7) . ?
C13 C14 1.497(8) . ?
C14 C19 1.368(8) . ?
C14 C15 1.406(9) . ?
C15 C16 1.390(10) . ?
C16 C17 1.354(13) . ?
C17 C18 1.385(13) . ?
C18 C19 1.378(10) . ?
Br1 C30 1.896(7) . ?
C30 C31 1.348(11) . ?
C30 C35 1.374(11) . ?
C31 C32 1.378(14) . ?
C32 C33 1.38(2) . ?
C33 C34 1.42(2) . ?
C34 C35 1.327(14) . ?
Br2 C40 1.937(9) . ?
C40 C42 1.361(13) . ?
C40 C41 1.390(12) . ?
C41 C42 1.368(14) 3 ?
C42 C41 1.368(14) 3 ?
Br3 C53 0.942(6) 3_645 ?
Br3 C50 1.890(6) . ?
Br3 C52 2.019(15) 3_645 ?
Br3 C54 2.045(15) 3_645 ?
C50 C53 0.949(11) 3_645 ?
C50 C54 1.22(3) 3_645 ?
C50 C52 1.24(3) 3_645 ?
C50 C51 1.39 . ?
C50 C55 1.39 . ?
C50 C55 1.65(2) 3_645 ?
C50 C51 1.66(2) 3_645 ?
C50 C50 1.832(11) 3_645 ?
C51 C55 0.44(2) 3_645 ?
C51 C54 0.95(2) 3_645 ?
C51 C52 1.39 . ?
C51 C50 1.66(2) 3_645 ?
C52 C55 0.95(2) 3_645 ?
C52 C50 1.24(2) 3_645 ?
C52 C53 1.39 . ?
C52 Br3 2.019(12) 3_645 ?
C53 C50 0.949(11) 3_645 ?
C53 Br3 0.942(6) 3_645 ?
C53 C54 1.39 . ?
C53 C55 2.03(2) 3_645 ?
C54 C51 0.95(2) 3_645 ?
C54 C50 1.22(2) 3_645 ?
C54 C55 1.39 . ?
C54 Br3 2.045(12) 3_645 ?
C55 C51 0.44(2) 3_645 ?
C55 C52 0.95(2) 3_645 ?
C55 C50 1.65(2) 3_645 ?
C55 C53 2.03(2) 3_645 ?

loop_
_geom_torsion_atom_site_label_1
_geom_torsion_atom_site_label_2
_geom_torsion_atom_site_label_3
_geom_torsion_atom_site_label_4
_geom_torsion
_geom_torsion_site_symmetry_1
_geom_torsion_site_symmetry_2
_geom_torsion_site_symmetry_3
_geom_torsion_site_symmetry_4
_geom_torsion_publ_flag
O3 Co1 O1 C11 -167.4(4) . . . . ?
N4 Co1 O1 C11 57.9(4) . . . . ?
N2 Co1 O1 C11 -56.6(4) . . . . ?
O1 Co1 O3 C13 -65.2(3) . . . . ?
N4 Co1 O3 C13 66.7(3) . . . . ?
N2 Co1 O3 C13 -179.3(3) . . . . ?
C1 N1 N2 C3 -0.2(5) . . . . ?
C1 N1 N2 Co1 169.0(3) . . . . ?
O1 Co1 N2 C3 -144.8(4) . . . . ?
O3 Co1 N2 C3 -28.5(5) . . . . ?
N4 Co1 N2 C3 95.3(5) . . . . ?
O1 Co1 N2 N1 50.4(3) . . . . ?
O3 Co1 N2 N1 166.7(3) . . . . ?
N4 Co1 N2 N1 -69.5(3) . . . . ?
C8 N3 N4 C6 -0.5(5) . . . . ?
C8 N3 N4 Co1 174.0(3) . . . . ?
O1 Co1 N4 N3 15.8(4) . . . . ?
O3 Co1 N4 N3 -115.1(4) . . . . ?
N2 Co1 N4 N3 132.1(4) . . . . ?
O1 Co1 N4 C6 -171.4(4) . . . . ?
O3 Co1 N4 C6 57.7(5) . . . . ?
N2 Co1 N4 C6 -55.1(5) . . . . ?
N2 N1 C1 C2 -0.5(6) . . . . ?
N2 N1 C1 C5 180.0(5) . . . . ?
N1 C1 C2 C3 1.1(5) . . . . ?
C5 C1 C2 C3 -179.5(6) . . . . ?
N1 C1 C2 C7 -177.3(4) . . . 2_655 ?
C5 C1 C2 C7 2.1(9) . . . 2_655 ?
N1 N2 C3 C2 1.0(5) . . . . ?
Co1 N2 C3 C2 -165.1(4) . . . . ?
N1 N2 C3 C4 -178.6(4) . . . . ?
Co1 N2 C3 C4 15.3(7) . . . . ?
C1 C2 C3 N2 -1.3(5) . . . . ?
C7 C2 C3 N2 177.1(4) 2_655 . . . ?
C1 C2 C3 C4 178.3(5) . . . . ?
C7 C2 C3 C4 -3.4(8) 2_655 . . . ?
N3 N4 C6 C7 0.9(5) . . . . ?
Co1 N4 C6 C7 -172.8(3) . . . . ?
N3 N4 C6 C10 -178.8(5) . . . . ?
Co1 N4 C6 C10 7.5(7) . . . . ?
N4 C6 C7 C8 -0.9(5) . . . . ?
C10 C6 C7 C8 178.8(5) . . . . ?
N4 C6 C7 C2 179.6(4) . . . 2_645 ?
C10 C6 C7 C2 -0.7(9) . . . 2_645 ?
N4 N3 C8 C7 -0.1(6) . . . . ?
N4 N3 C8 C9 -178.8(5) . . . . ?
C6 C7 C8 N3 0.6(5) . . . . ?
C2 C7 C8 N3 -179.9(4) 2_645 . . . ?
C6 C7 C8 C9 179.1(6) . . . . ?
C2 C7 C8 C9 -1.4(9) 2_645 . . . ?
Co1 O1 C11 O2 6.0(7) . . . . ?
Co1 O1 C11 C12 -173.3(4) . . . . ?
Co1 O3 C13 O4 -3.1(5) . . . . ?
Co1 O3 C13 C14 177.1(3) . . . . ?
O4 C13 C14 C19 172.1(5) . . . . ?
O3 C13 C14 C19 -8.2(7) . . . . ?
O4 C13 C14 C15 -9.5(7) . . . . ?
O3 C13 C14 C15 170.2(5) . . . . ?
C19 C14 C15 C16 1.1(10) . . . . ?
C13 C14 C15 C16 -177.4(6) . . . . ?
C14 C15 C16 C17 0.3(12) . . . . ?
C15 C16 C17 C18 -2.5(14) . . . . ?
C16 C17 C18 C19 3.2(13) . . . . ?
C15 C14 C19 C18 -0.3(9) . . . . ?
C13 C14 C19 C18 178.1(6) . . . . ?
C17 C18 C19 C14 -1.8(11) . . . . ?
C35 C30 C31 C32 1.2(12) . . . . ?
Br1 C30 C31 C32 -179.2(6) . . . . ?
C30 C31 C32 C33 -0.4(13) . . . . ?
C31 C32 C33 C34 -1.2(14) . . . . ?
C32 C33 C34 C35 2.2(14) . . . . ?
C33 C34 C35 C30 -1.4(13) . . . . ?
C31 C30 C35 C34 -0.3(11) . . . . ?
Br1 C30 C35 C34 -179.8(6) . . . . ?
C42 C40 C41 C42 0.4(12) . . . 3 ?
Br2 C40 C41 C42 -178.9(6) . . . 3 ?
C41 C40 C42 C41 -0.4(13) . . . 3 ?
Br2 C40 C42 C41 178.9(6) . . . 3 ?
C53 Br3 C50 C53 0.0 3_645 . . 3_645 ?
C52 Br3 C50 C53 99.2(548) 3_645 . . 3_645 ?
C54 Br3 C50 C53 -77.8(541) 3_645 . . 3_645 ?
C53 Br3 C50 C54 77.8(541) 3_645 . . 3_645 ?
C52 Br3 C50 C54 177.1(29) 3_645 . . 3_645 ?
C54 Br3 C50 C54 0.0 3_645 . . 3_645 ?
C53 Br3 C50 C52 -99.2(548) 3_645 . . 3_645 ?
C52 Br3 C50 C52 0.0 3_645 . . 3_645 ?
C54 Br3 C50 C52 -177.1(29) 3_645 . . 3_645 ?
C53 Br3 C50 C51 79.1(544) 3_645 . . . ?
C52 Br3 C50 C51 178.3(21) 3_645 . . . ?
C54 Br3 C50 C51 1.2(12) 3_645 . . . ?
C53 Br3 C50 C55 -100.5(546) 3_645 . . . ?
C52 Br3 C50 C55 -1.2(12) 3_645 . . . ?
C54 Br3 C50 C55 -178.3(21) 3_645 . . . ?
C53 Br3 C50 C55 77.3(541) 3_645 . . 3_645 ?
C52 Br3 C50 C55 176.5(30) 3_645 . . 3_645 ?
C54 Br3 C50 C55 -0.5(4) 3_645 . . 3_645 ?
C53 Br3 C50 C51 -98.8(548) 3_645 . . 3_645 ?
C52 Br3 C50 C51 0.4(3) 3_645 . . 3_645 ?
C54 Br3 C50 C51 -176.6(30) 3_645 . . 3_645 ?
C53 Br3 C50 C50 -55.6(509) 3_645 . . 3_645 ?
C52 Br3 C50 C50 43.6(348) 3_645 . . 3_645 ?
C54 Br3 C50 C50 -133.5(370) 3_645 . . 3_645 ?
C53 C50 C51 C55 -172.9(58) 3_645 . . 3_645 ?
C54 C50 C51 C55 -172.9(59) 3_645 . . 3_645 ?
C52 C50 C51 C55 0.0(58) 3_645 . . 3_645 ?
C55 C50 C51 C55 4.8(35) . . . 3_645 ?
C55 C50 C51 C55 0.0 3_645 . . 3_645 ?
C51 C50 C51 C55 3.6(35) 3_645 . . 3_645 ?
C50 C50 C51 C55 3.6(30) 3_645 . . 3_645 ?
Br3 C50 C51 C55 -174.7(41) . . . 3_645 ?
C53 C50 C51 C54 0.0(14) 3_645 . . 3_645 ?
C54 C50 C51 C54 0.0 3_645 . . 3_645 ?
C52 C50 C51 C54 172.9(76) 3_645 . . 3_645 ?
C55 C50 C51 C54 177.7(26) . . . 3_645 ?
C55 C50 C51 C54 172.9(59) 3_645 . . 3_645 ?
C51 C50 C51 C54 176.5(30) 3_645 . . 3_645 ?
C50 C50 C51 C54 176.5(32) 3_645 . . 3_645 ?
Br3 C50 C51 C54 -1.8(18) . . . 3_645 ?
C53 C50 C51 C52 -177.7(31) 3_645 . . . ?
C54 C50 C51 C52 -177.7(26) 3_645 . . . ?
C52 C50 C51 C52 -4.8(56) 3_645 . . . ?
C55 C50 C51 C52 0.0 . . . . ?
C55 C50 C51 C52 -4.8(35) 3_645 . . . ?
C51 C50 C51 C52 -1.2(9) 3_645 . . . ?
C50 C50 C51 C52 -1.2(7) 3_645 . . . ?
Br3 C50 C51 C52 -179.5(11) . . . . ?
C53 C50 C51 C50 -176.5(37) 3_645 . . 3_645 ?
C54 C50 C51 C50 -176.5(32) 3_645 . . 3_645 ?
C52 C50 C51 C50 -3.6(50) 3_645 . . 3_645 ?
C55 C50 C51 C50 1.2(7) . . . 3_645 ?
C55 C50 C51 C50 -3.6(30) 3_645 . . 3_645 ?
C51 C50 C51 C50 0.0(6) 3_645 . . 3_645 ?
C50 C50 C51 C50 0.0 3_645 . . 3_645 ?
Br3 C50 C51 C50 -178.3(17) . . . 3_645 ?
C55 C51 C52 C55 0.0 3_645 . . 3_645 ?
C54 C51 C52 C55 0.0(314) 3_645 . . 3_645 ?
C50 C51 C52 C55 69.3(316) . . . 3_645 ?
C50 C51 C52 C55 67.7(313) 3_645 . . 3_645 ?
C55 C51 C52 C50 -67.7(313) 3_645 . . 3_645 ?
C54 C51 C52 C50 -67.7(467) 3_645 . . 3_645 ?
C50 C51 C52 C50 1.5(10) . . . 3_645 ?
C50 C51 C52 C50 0.0 3_645 . . 3_645 ?
C55 C51 C52 C53 -69.3(316) 3_645 . . . ?
C54 C51 C52 C53 -69.2(471) 3_645 . . . ?
C50 C51 C52 C53 0.0 . . . . ?
C50 C51 C52 C53 -1.5(10) 3_645 . . . ?
C55 C51 C52 Br3 -68.3(315) 3_645 . . 3_645 ?
C54 C51 C52 Br3 -68.3(473) 3_645 . . 3_645 ?
C50 C51 C52 Br3 0.9(10) . . . 3_645 ?
C50 C51 C52 Br3 -0.6(14) 3_645 . . 3_645 ?
C55 C52 C53 C50 0.0(11) 3_645 . . 3_645 ?
C50 C52 C53 C50 0.0 3_645 . . 3_645 ?
C51 C52 C53 C50 2.3(14) . . . 3_645 ?
Br3 C52 C53 C50 -176.4(19) 3_645 . . 3_645 ?
C55 C52 C53 Br3 176.4(23) 3_645 . . 3_645 ?
C50 C52 C53 Br3 176.4(19) 3_645 . . 3_645 ?
C51 C52 C53 Br3 178.7(14) . . . 3_645 ?
Br3 C52 C53 Br3 0.000(7) 3_645 . . 3_645 ?
C55 C52 C53 C54 -2.3(17) 3_645 . . . ?
C50 C52 C53 C54 -2.3(14) 3_645 . . . ?
C51 C52 C53 C54 0.0 . . . . ?
Br3 C52 C53 C54 -178.7(14) 3_645 . . . ?
C55 C52 C53 C55 0.0 3_645 . . 3_645 ?
C50 C52 C53 C55 0.0(11) 3_645 . . 3_645 ?
C51 C52 C53 C55 2.3(17) . . . 3_645 ?
Br3 C52 C53 C55 -176.4(23) 3_645 . . 3_645 ?
C50 C53 C54 C51 0.0(12) 3_645 . . 3_645 ?
Br3 C53 C54 C51 -176.3(24) 3_645 . . 3_645 ?
C52 C53 C54 C51 2.3(18) . . . 3_645 ?
C55 C53 C54 C51 1.4(18) 3_645 . . 3_645 ?
C50 C53 C54 C50 0.0 3_645 . . 3_645 ?
Br3 C53 C54 C50 -176.3(20) 3_645 . . 3_645 ?
C52 C53 C54 C50 2.3(14) . . . 3_645 ?
C55 C53 C54 C50 1.4(10) 3_645 . . 3_645 ?
C50 C53 C54 C55 -2.3(14) 3_645 . . . ?
Br3 C53 C54 C55 -178.6(15) 3_645 . . . ?
C52 C53 C54 C55 0.0 . . . . ?
C55 C53 C54 C55 -0.9(7) 3_645 . . . ?
C50 C53 C54 Br3 176.3(20) 3_645 . . 3_645 ?
Br3 C53 C54 Br3 0.000(7) 3_645 . . 3_645 ?
C52 C53 C54 Br3 178.6(15) . . . 3_645 ?
C55 C53 C54 Br3 177.7(17) 3_645 . . 3_645 ?
C51 C54 C55 C51 0.0 3_645 . . 3_645 ?
C50 C54 C55 C51 109.2(329) 3_645 . . 3_645 ?
C53 C54 C55 C51 110.7(326) . . . 3_645 ?
Br3 C54 C55 C51 109.9(327) 3_645 . . 3_645 ?
C51 C54 C55 C52 0.0(299) 3_645 . . 3_645 ?
C50 C54 C55 C52 109.1(472) 3_645 . . 3_645 ?
C53 C54 C55 C52 110.7(469) . . . 3_645 ?
Br3 C54 C55 C52 109.8(467) 3_645 . . 3_645 ?
C51 C54 C55 C50 -110.7(326) 3_645 . . . ?
C50 C54 C55 C50 -1.6(10) 3_645 . . . ?
C53 C54 C55 C50 0.0 . . . . ?
Br3 C54 C55 C50 -0.9(10) 3_645 . . . ?
C51 C54 C55 C50 -109.2(329) 3_645 . . 3_645 ?
C50 C54 C55 C50 0.0 3_645 . . 3_645 ?
C53 C54 C55 C50 1.6(10) . . . 3_645 ?
Br3 C54 C55 C50 0.7(14) 3_645 . . 3_645 ?
C51 C54 C55 C53 -109.2(331) 3_645 . . 3_645 ?
C50 C54 C55 C53 0.0(15) 3_645 . . 3_645 ?
C53 C54 C55 C53 1.6(21) . . . 3_645 ?
Br3 C54 C55 C53 0.7(29) 3_645 . . 3_645 ?
C53 C50 C55 C51 172.8(60) 3_645 . . 3_645 ?
C54 C50 C55 C51 0.0(60) 3_645 . . 3_645 ?
C52 C50 C55 C51 172.8(61) 3_645 . . 3_645 ?
C51 C50 C55 C51 -5.0(38) . . . 3_645 ?
C55 C50 C55 C51 -3.8(38) 3_645 . . 3_645 ?
C51 C50 C55 C51 0.0 3_645 . . 3_645 ?
C50 C50 C55 C51 -3.8(33) 3_645 . . 3_645 ?
Br3 C50 C55 C51 174.6(44) . . . 3_645 ?
C53 C50 C55 C52 0.0(14) 3_645 . . 3_645 ?
C54 C50 C55 C52 -172.8(77) 3_645 . . 3_645 ?
C52 C50 C55 C52 0.0 3_645 . . 3_645 ?
C51 C50 C55 C52 -177.7(26) . . . 3_645 ?
C55 C50 C55 C52 -176.5(30) 3_645 . . 3_645 ?
C51 C50 C55 C52 -172.8(61) 3_645 . . 3_645 ?
C50 C50 C55 C52 -176.5(33) 3_645 . . 3_645 ?
Br3 C50 C55 C52 1.8(18) . . . 3_645 ?
C53 C50 C55 C54 177.7(31) 3_645 . . . ?
C54 C50 C55 C54 5.0(57) 3_645 . . . ?
C52 C50 C55 C54 177.7(26) 3_645 . . . ?
C51 C50 C55 C54 0.0 . . . . ?
C55 C50 C55 C54 1.2(9) 3_645 . . . ?
C51 C50 C55 C54 5.0(38) 3_645 . . . ?
C50 C50 C55 C54 1.2(7) 3_645 . . . ?
Br3 C50 C55 C54 179.5(10) . . . . ?
C53 C50 C55 C50 176.5(37) 3_645 . . 3_645 ?
C54 C50 C55 C50 3.8(51) 3_645 . . 3_645 ?
C52 C50 C55 C50 176.5(33) 3_645 . . 3_645 ?
C51 C50 C55 C50 -1.2(7) . . . 3_645 ?
C55 C50 C55 C50 0.0(6) 3_645 . . 3_645 ?
C51 C50 C55 C50 3.8(33) 3_645 . . 3_645 ?
C50 C50 C55 C50 0.0 3_645 . . 3_645 ?
Br3 C50 C55 C50 178.3(16) . . . 3_645 ?
C53 C50 C55 C53 0.0 3_645 . . 3_645 ?
C54 C50 C55 C53 -172.8(86) 3_645 . . 3_645 ?
C52 C50 C55 C53 0.0(14) 3_645 . . 3_645 ?
C51 C50 C55 C53 -177.7(31) . . . 3_645 ?
C55 C50 C55 C53 -176.5(36) 3_645 . . 3_645 ?
C51 C50 C55 C53 -172.8(60) 3_645 . . 3_645 ?
C50 C50 C55 C53 -176.5(37) 3_645 . . 3_645 ?
Br3 C50 C55 C53 1.8(21) . . . 3_645 ?
